data_1565343
loop_
_publ_author_name
'Godde, B\'erang\`ere'
'Ferlay, Sylvie'
'Kyritsakas, Nathalie'
'Hosseini, Mir Wais'
'Jouaiti, Abdelaziz'

_publ_section_title
;
 Variations around 1D coordination polymers built from the triarylamine
 scaffold and Hg(II) or Cd(II)
;
_journal_name_full 'Inorganica Chimica Acta'
_journal_page_first 119427
_journal_paper_doi 10.1016/j.ica.2020.119427
_journal_volume 503
_journal_year 2020
_chemical_formula_sum 'C104 H74 Cd2 Cl6 I4 N8'
_chemical_formula_weight 2380.81
_space_group_crystal_system triclinic
_space_group_IT_number 2
_space_group_name_Hall '-P 1'
_space_group_name_H-M_alt 'P -1'
_atom_sites_solution_hydrogens geom
_audit_creation_method SHELXL-2014/6
_cell_angle_alpha 104.522(5)
_cell_angle_beta 99.993(4)
_cell_angle_gamma 108.605(4)
_cell_formula_units_Z 2
_cell_length_a 13.7385(13)
_cell_length_b 21.0792(15)
_cell_length_c 22.1930(17)
_cell_measurement_reflns_used 150000
_cell_measurement_temperature 173(2)
_cell_measurement_theta_max 25.
_cell_measurement_theta_min 2.5
_cell_volume 5666.9(8)
_computing_cell_refinement 'Bruker SAINT'
_computing_data_collection 'Bruker APEX2'
_computing_data_reduction 'Bruker SAINT'
_computing_molecular_graphics 'Bruker SHELXTL'
_computing_publication_material 'Bruker SHELXTL'
_computing_structure_refinement 'SHELXL-2014 (Sheldrick 2014)'
_computing_structure_solution 'SHELXS-97 (Sheldrick 2008)'
_diffrn_ambient_temperature 173(2)
_diffrn_measured_fraction_theta_full 0.968
_diffrn_measured_fraction_theta_max 0.893
_diffrn_measurement_device_type 'Bruker APEX-II CCD'
_diffrn_measurement_method '\f and \w scans'
_diffrn_radiation_type MoK\a
_diffrn_radiation_wavelength 0.71073
_diffrn_reflns_av_R_equivalents 0.0504
_diffrn_reflns_av_unetI/netI 0.0588
_diffrn_reflns_Laue_measured_fraction_full 0.968
_diffrn_reflns_Laue_measured_fraction_max 0.893
_diffrn_reflns_limit_h_max 19
_diffrn_reflns_limit_h_min -19
_diffrn_reflns_limit_k_max 28
_diffrn_reflns_limit_k_min -29
_diffrn_reflns_limit_l_max 30
_diffrn_reflns_limit_l_min -31
_diffrn_reflns_number 154884
_diffrn_reflns_point_group_measured_fraction_full 0.948
_diffrn_reflns_point_group_measured_fraction_max 0.893
_diffrn_reflns_theta_full 25.000
_diffrn_reflns_theta_max 30.000
_diffrn_reflns_theta_min 1.684
_exptl_absorpt_coefficient_mu 1.650
_exptl_absorpt_correction_T_max 0.881
_exptl_absorpt_correction_T_min 0.849
_exptl_absorpt_correction_type multi-scan
_exptl_absorpt_process_details sadabs
_exptl_crystal_colour colorless
_exptl_crystal_density_diffrn 1.395
_exptl_crystal_description prism
_exptl_crystal_F_000 2328
_exptl_crystal_size_max 0.100
_exptl_crystal_size_mid 0.080
_exptl_crystal_size_min 0.080
_refine_diff_density_max 2.161
_refine_diff_density_min -1.598
_refine_diff_density_rms 0.183
_refine_ls_extinction_coef .
_refine_ls_extinction_method none
_refine_ls_goodness_of_fit_ref 1.058
_refine_ls_hydrogen_treatment constr
_refine_ls_matrix_type full
_refine_ls_number_parameters 927
_refine_ls_number_reflns 30086
_refine_ls_number_restraints 82
_refine_ls_restrained_S_all 1.070
_refine_ls_R_factor_all 0.1453
_refine_ls_R_factor_gt 0.0952
_refine_ls_shift/su_max 0.001
_refine_ls_shift/su_mean 0.003
_refine_ls_structure_factor_coef Fsqd
_refine_ls_weighting_details 'w=1/[\s^2^(Fo^2^)+(0.0838P)^2^+74.4499P] where P=(Fo^2^+2Fc^2^)/3'
_refine_ls_weighting_scheme calc
_refine_ls_wR_factor_gt 0.2288
_refine_ls_wR_factor_ref 0.2586
_reflns_Friedel_coverage 0.000
_reflns_Friedel_fraction_full .
_reflns_Friedel_fraction_max .
_reflns_number_gt 18676
_reflns_number_total 30086
_reflns_threshold_expression 'I > 2\s(I)'
_cod_data_source_file 2-CdI2s4288.cif
_cod_data_source_block e4288a
_cod_depositor_comments
;
The following automatic conversions were performed:

data item '_exptl_crystal_density_meas' value 'none' was changed to
'?' -- the value is perceived as not measured.

Automatic conversion script
Id: cif_fix_values 8738 2021-04-28 16:35:53Z antanas 
;
_cod_database_code 1565343
_shelx_space_group_comment
;
The symmetry employed for this shelxl refinement is uniquely defined
by the following loop, which should always be used as a source of
symmetry information in preference to the above space-group names.
They are only intended as comments.
;
_shelx_estimated_absorpt_t_min 0.852
_shelx_estimated_absorpt_t_max 0.879
_shelxl_version_number 2014/6

loop_
_space_group_symop_operation_xyz
'x, y, z'
'-x, -y, -z'

loop_
_atom_site_label
_atom_site_type_symbol
_atom_site_fract_x
_atom_site_fract_y
_atom_site_fract_z
_atom_site_U_iso_or_equiv
_atom_site_adp_type
_atom_site_occupancy
_atom_site_site_symmetry_order
_atom_site_calc_flag
_atom_site_refinement_flags_posn
_atom_site_refinement_flags_adp
_atom_site_refinement_flags_occupancy
_atom_site_disorder_assembly
_atom_site_disorder_group
Cd1 Cd 1.00404(6) -0.29516(3) -0.24325(3) 0.03646(16) Uani 1 1 d . . . A 1
Cd2 Cd 0.51196(5) 0.70424(3) 0.25965(3) 0.03028(14) Uani 1 1 d . . . A 1
I1 I 1.18989(6) -0.27864(4) -0.15981(4) 0.05453(19) Uani 1 1 d . . . A 1
N1 N 1.0120(5) 0.4237(4) -0.2534(3) 0.0313(15) Uani 1 1 d . . . A 1
C1 C 1.0043(6) 0.3544(4) -0.2568(4) 0.0295(17) Uani 1 1 d . . . A 1
C2 C 1.0789(7) 0.3277(5) -0.2770(5) 0.039(2) Uani 1 1 d . . . A 1
H2 H 1.1362 0.3566 -0.2887 0.047 Uiso 1 1 calc R U . A 1
C3 C 1.0700(7) 0.2598(5) -0.2800(5) 0.043(2) Uani 1 1 d . . . A 1
H3 H 1.1187 0.2418 -0.2965 0.051 Uiso 1 1 calc R U . A 1
C4 C 0.9915(7) 0.2167(5) -0.2594(5) 0.040(2) Uani 1 1 d . . . A 1
C5 C 0.9182(7) 0.2447(5) -0.2384(5) 0.040(2) Uani 1 1 d . . . A 1
H5 H 0.8633 0.2170 -0.2241 0.048 Uiso 1 1 calc R U . A 1
C6 C 0.9243(6) 0.3113(4) -0.2379(4) 0.0318(18) Uani 1 1 d . . . A 1
H6 H 0.8726 0.3282 -0.2244 0.038 Uiso 1 1 calc R U . A 1
C7 C 0.9874(6) 0.1456(3) -0.2566(4) 0.040(2) Uani 1 1 d G . . A 1
C8 C 1.0386(8) 0.1111(4) -0.2938(4) 0.085(5) Uani 1 1 d G . . A 1
H8 H 1.0743 0.1322 -0.3210 0.103 Uiso 1 1 calc R U . A 1
C9 C 1.0374(8) 0.0456(4) -0.2912(5) 0.095(6) Uani 1 1 d G . . A 1
H9 H 1.0724 0.0221 -0.3166 0.114 Uiso 1 1 calc R U . A 1
C10 C 0.9852(7) 0.0147(3) -0.2514(4) 0.047(2) Uani 1 1 d G . . A 1
C11 C 0.9340(7) 0.0493(4) -0.2141(4) 0.094(6) Uani 1 1 d G . . A 1
H11 H 0.8982 0.0281 -0.1869 0.112 Uiso 1 1 calc R U . A 1
C12 C 0.9351(7) 0.1147(4) -0.2167(4) 0.076(4) Uani 1 1 d G . . A 1
H12 H 0.9002 0.1383 -0.1913 0.092 Uiso 1 1 calc R U . A 1
I2 I 0.82257(6) -0.39942(4) -0.33108(3) 0.04822(17) Uani 1 1 d . . . A 1
C13 C 0.9855(7) -0.0573(3) -0.2489(4) 0.0370(10) Uani 1 1 d DG . . A 1
C14 C 0.9669(9) -0.1109(4) -0.3060(3) 0.0370(10) Uani 0.5 1 d G . P A 1
H14 H 0.9508 -0.1037 -0.3465 0.044 Uiso 0.5 1 calc R U P A 1
C15 C 0.9719(9) -0.1752(3) -0.3038(3) 0.0370(10) Uani 0.5 1 d G . P A 1
H15 H 0.9593 -0.2118 -0.3428 0.044 Uiso 0.5 1 calc R U P A 1
N2 N 0.9955(6) -0.1858(3) -0.2445(3) 0.0370(10) Uani 1 1 d DG . . A 1
C16 C 1.0141(9) -0.1322(4) -0.1874(3) 0.0370(10) Uani 0.5 1 d G . P A 1
H16 H 1.0302 -0.1395 -0.1469 0.044 Uiso 0.5 1 calc R U P A 1
C17 C 1.0090(9) -0.0680(3) -0.1896(3) 0.0370(10) Uani 0.5 1 d G . P A 1
H17 H 1.0217 -0.0313 -0.1506 0.044 Uiso 0.5 1 calc R U P A 1
C14A C 0.9028(13) -0.1212(8) -0.2875(9) 0.082(8) Uiso 0.5 1 d D . P A 1
H14A H 0.8415 -0.1211 -0.3149 0.099 Uiso 0.5 1 calc R U P A 1
C15A C 0.9104(17) -0.1855(9) -0.2860(11) 0.111(12) Uiso 0.5 1 d D . P A 1
H15A H 0.8560 -0.2291 -0.3140 0.133 Uiso 0.5 1 calc R U P A 1
C16A C 1.0760(16) -0.1245(9) -0.2083(12) 0.107(11) Uiso 0.5 1 d D . P A 1
H16A H 1.1362 -0.1255 -0.1808 0.129 Uiso 0.5 1 calc R U P A 1
C17A C 1.0739(15) -0.0593(9) -0.2100(12) 0.126(14) Uiso 0.5 1 d D . P A 1
H17A H 1.1327 -0.0166 -0.1847 0.152 Uiso 0.5 1 calc R U P A 1
C18 C 1.0567(6) 0.4562(4) -0.2971(4) 0.0296(17) Uani 1 1 d . . . A 1
C19 C 1.0380(7) 0.4171(5) -0.3609(4) 0.0366(19) Uani 1 1 d . . . A 1
H19 H 0.9945 0.3680 -0.3766 0.044 Uiso 1 1 calc R U . A 1
C20 C 1.0821(8) 0.4493(5) -0.4018(5) 0.039(2) Uani 1 1 d . . . A 1
H20 H 1.0699 0.4213 -0.4452 0.047 Uiso 1 1 calc R U . A 1
C21 C 1.1444(6) 0.5217(5) -0.3817(4) 0.0314(17) Uani 1 1 d . . . A 1
C22 C 1.1602(7) 0.5609(5) -0.3180(4) 0.038(2) Uani 1 1 d . . . A 1
H22 H 1.2015 0.6103 -0.3028 0.045 Uiso 1 1 calc R U . A 1
C23 C 1.1159(7) 0.5286(5) -0.2756(4) 0.0336(18) Uani 1 1 d . . . A 1
H23 H 1.1266 0.5563 -0.2322 0.040 Uiso 1 1 calc R U . A 1
C24 C 1.1929(7) 0.5547(5) -0.4267(4) 0.036(2) Uani 1 1 d . . . A 1
C25 C 1.1407(7) 0.5275(5) -0.4936(4) 0.039(2) Uani 1 1 d . . . A 1
H25 H 1.0740 0.4884 -0.5098 0.047 Uiso 1 1 calc R U . A 1
C26 C 1.1870(8) 0.5577(5) -0.5362(4) 0.040(2) Uani 1 1 d . . . A 1
H26 H 1.1510 0.5388 -0.5811 0.048 Uiso 1 1 calc R U . A 1
C27 C 1.2834(7) 0.6142(5) -0.5145(4) 0.036(2) Uani 1 1 d . . . A 1
C28 C 1.3315(9) 0.6434(7) -0.4478(5) 0.063(3) Uani 1 1 d . . . A 1
H28 H 1.3959 0.6843 -0.4311 0.076 Uiso 1 1 calc R U . A 1
C29 C 1.2857(9) 0.6130(6) -0.4058(4) 0.053(3) Uani 1 1 d . . . A 1
H29 H 1.3204 0.6336 -0.3607 0.064 Uiso 1 1 calc R U . A 1
C30 C 1.3331(5) 0.6438(4) -0.5620(3) 0.041(2) Uani 1 1 d G . . A 1
C31 C 1.2695(3) 0.6423(4) -0.6187(3) 0.056(3) Uani 1 1 d G . . A 1
H31 H 1.1940 0.6253 -0.6266 0.067 Uiso 1 1 calc R U . A 1
C32 C 1.3162(4) 0.6657(4) -0.6639(2) 0.052(3) Uani 1 1 d G . . A 1
H32 H 1.2727 0.6647 -0.7027 0.062 Uiso 1 1 calc R U . A 1
N3 N 1.4267(4) 0.6906(3) -0.6524(3) 0.0373(17) Uani 1 1 d G . . A 1
C33 C 1.4903(3) 0.6920(4) -0.5957(3) 0.060(3) Uani 1 1 d G . . A 1
H33 H 1.5658 0.7090 -0.5878 0.072 Uiso 1 1 calc R U . A 1
C34 C 1.4436(4) 0.6686(5) -0.5505(3) 0.070(4) Uani 1 1 d G . . A 1
H34 H 1.4871 0.6696 -0.5117 0.083 Uiso 1 1 calc R U . A 1
C35 C 0.9745(7) 0.4618(4) -0.2057(4) 0.0308(17) Uani 1 1 d . . . A 1
C36 C 1.0004(8) 0.4633(6) -0.1419(4) 0.043(2) Uani 1 1 d . . . A 1
H36 H 1.0469 0.4413 -0.1287 0.051 Uiso 1 1 calc R U . A 1
C37 C 0.9582(8) 0.4968(5) -0.0980(4) 0.041(2) Uani 1 1 d . . . A 1
H37 H 0.9751 0.4964 -0.0548 0.050 Uiso 1 1 calc R U . A 1
C38 C 0.8913(8) 0.5317(5) -0.1145(4) 0.0360(19) Uani 1 1 d . . . A 1
C39 C 0.8711(7) 0.5327(4) -0.1774(4) 0.0328(18) Uani 1 1 d . . . A 1
H39 H 0.8296 0.5582 -0.1897 0.039 Uiso 1 1 calc R U . A 1
C40 C 0.9098(7) 0.4977(5) -0.2230(4) 0.0337(18) Uani 1 1 d . . . A 1
H40 H 0.8924 0.4979 -0.2663 0.040 Uiso 1 1 calc R U . A 1
C41 C 0.8432(7) 0.5641(5) -0.0663(4) 0.0348(19) Uani 1 1 d . . . A 1
C42 C 0.7385(8) 0.5588(6) -0.0848(4) 0.044(2) Uani 1 1 d . . . A 1
H42 H 0.6987 0.5359 -0.1290 0.053 Uiso 1 1 calc R U . A 1
C43 C 0.6898(8) 0.5862(6) -0.0402(5) 0.045(2) Uani 1 1 d . . . A 1
H43 H 0.6185 0.5831 -0.0543 0.054 Uiso 1 1 calc R U . A 1
C44 C 0.7460(8) 0.6181(5) 0.0247(4) 0.040(2) Uani 1 1 d . . . A 1
C45 C 0.8516(8) 0.6244(5) 0.0430(5) 0.042(2) Uani 1 1 d . . . A 1
H45 H 0.8912 0.6470 0.0872 0.050 Uiso 1 1 calc R U . A 1
C46 C 0.9005(8) 0.5989(5) -0.0011(5) 0.040(2) Uani 1 1 d . . . A 1
H46 H 0.9732 0.6048 0.0128 0.048 Uiso 1 1 calc R U . A 1
C47 C 0.6917(8) 0.6427(5) 0.0740(5) 0.040(2) Uani 1 1 d . . . A 1
C48 C 0.5844(8) 0.6095(6) 0.0668(5) 0.055(3) Uani 1 1 d . . . A 1
H48 H 0.5411 0.5714 0.0283 0.066 Uiso 1 1 calc R U . A 1
C49 C 0.5390(8) 0.6311(7) 0.1152(5) 0.055(3) Uani 1 1 d . . . A 1
H49 H 0.4648 0.6068 0.1088 0.066 Uiso 1 1 calc R U . A 1
N4 N 0.5944(6) 0.6842(4) 0.1700(4) 0.0367(16) Uani 1 1 d . . . A 1
C50 C 0.6956(9) 0.7198(7) 0.1760(5) 0.063(3) Uani 1 1 d . . . A 1
H50 H 0.7354 0.7605 0.2131 0.076 Uiso 1 1 calc R U . A 1
C51 C 0.7466(9) 0.6995(7) 0.1290(5) 0.058(3) Uani 1 1 d . . . A 1
H51 H 0.8203 0.7257 0.1357 0.069 Uiso 1 1 calc R U . A 1
N5 N 0.4967(7) -0.0183(4) 0.2652(4) 0.047(2) Uani 1 1 d . . . A 1
C52 C 0.5475(8) -0.0537(5) 0.2242(4) 0.0623(17) Uani 1 1 d DG . . A 1
C53 C 0.6438(9) -0.0141(4) 0.2161(6) 0.0623(17) Uani 0.5 1 d G . P A 1
H53 H 0.6784 0.0350 0.2402 0.075 Uiso 0.5 1 calc R U P A 1
C54 C 0.6894(8) -0.0463(5) 0.1728(6) 0.0623(17) Uani 0.5 1 d G . P A 1
H54 H 0.7552 -0.0192 0.1672 0.075 Uiso 0.5 1 calc R U P A 1
C55 C 0.6387(8) -0.1181(5) 0.1375(5) 0.0623(17) Uani 1 1 d DG . . A 1
C56 C 0.5425(9) -0.1577(4) 0.1456(6) 0.0623(17) Uani 0.5 1 d G . P A 1
H56 H 0.5078 -0.2067 0.1216 0.075 Uiso 0.5 1 calc R U P A 1
C57 C 0.4968(8) -0.1255(5) 0.1890(6) 0.0623(17) Uani 0.5 1 d G . P A 1
H57 H 0.4311 -0.1525 0.1945 0.075 Uiso 0.5 1 calc R U P A 1
C53A C 0.5168(14) -0.0570(10) 0.1580(8) 0.0623(17) Uani 0.5 1 d D . P A 1
H53A H 0.4642 -0.0398 0.1435 0.075 Uiso 0.5 1 calc R U P A 1
C54A C 0.5672(13) -0.0864(8) 0.1155(8) 0.0623(17) Uani 0.5 1 d D . P A 1
H54A H 0.5542 -0.0854 0.0724 0.075 Uiso 0.5 1 calc R U P A 1
C57A C 0.6060(16) -0.0901(11) 0.2399(8) 0.0623(17) Uani 0.5 1 d D . P A 1
H57A H 0.6215 -0.0915 0.2829 0.075 Uiso 0.5 1 calc R U P A 1
C56A C 0.6445(17) -0.1259(10) 0.1946(9) 0.0623(17) Uani 0.5 1 d D . P A 1
H56A H 0.6761 -0.1571 0.2052 0.075 Uiso 0.5 1 calc R U P A 1
C58 C 0.6831(10) -0.1516(6) 0.0859(6) 0.057(3) Uani 1 1 d . . . A 1
C59 C 0.7872(12) -0.1397(9) 0.0983(6) 0.075(4) Uani 1 1 d . . . A 1
H59 H 0.8323 -0.1121 0.1407 0.090 Uiso 1 1 calc R U . A 1
C60 C 0.8318(12) -0.1663(8) 0.0513(6) 0.074(4) Uani 1 1 d . . . A 1
H60 H 0.9068 -0.1546 0.0615 0.089 Uiso 1 1 calc R U . A 1
C61 C 0.7662(9) -0.2108(6) -0.0120(5) 0.049(3) Uani 1 1 d . . . A 1
C62 C 0.6617(11) -0.2227(8) -0.0241(8) 0.098(6) Uani 1 1 d . . . A 1
H62 H 0.6155 -0.2510 -0.0661 0.118 Uiso 1 1 calc R U . A 1
C63 C 0.6191(11) -0.1937(8) 0.0250(9) 0.098(6) Uani 1 1 d . . . A 1
H63 H 0.5445 -0.2036 0.0153 0.117 Uiso 1 1 calc R U . A 1
C64 C 0.8148(7) -0.2371(5) -0.0624(5) 0.038(2) Uani 1 1 d . . . A 1
C65 C 0.9093(9) -0.2457(7) -0.0477(5) 0.052(3) Uani 1 1 d . . . A 1
H65 H 0.9445 -0.2366 -0.0038 0.062 Uiso 1 1 calc R U . A 1
C66 C 0.9545(8) -0.2673(6) -0.0960(5) 0.048(2) Uani 1 1 d . . . A 1
H66 H 1.0201 -0.2731 -0.0842 0.058 Uiso 1 1 calc R U . A 1
N6 N 0.9101(6) -0.2804(4) -0.1583(4) 0.0364(16) Uani 1 1 d . . . A 1
C67 C 0.8180(9) -0.2741(7) -0.1724(5) 0.057(3) Uani 1 1 d . . . A 1
H67 H 0.7838 -0.2849 -0.2168 0.068 Uiso 1 1 calc R U . A 1
C68 C 0.7660(9) -0.2529(7) -0.1275(5) 0.057(3) Uani 1 1 d . . . A 1
H68 H 0.6990 -0.2492 -0.1409 0.069 Uiso 1 1 calc R U . A 1
C69 C 0.4871(6) 0.0462(3) 0.2611(4) 0.0327(10) Uani 1 1 d DG . . A 1
C70 C 0.5023(8) 0.0669(4) 0.2076(3) 0.0327(10) Uani 0.5 1 d G . P A 1
H70 H 0.5140 0.0366 0.1724 0.039 Uiso 0.5 1 calc R U P A 1
C71 C 0.5004(8) 0.1319(4) 0.2056(3) 0.0327(10) Uani 0.5 1 d G . P A 1
H71 H 0.5108 0.1460 0.1690 0.039 Uiso 0.5 1 calc R U P A 1
C72 C 0.4833(6) 0.1762(3) 0.2571(4) 0.0327(10) Uani 1 1 d DG . . A 1
C73 C 0.4681(8) 0.1555(4) 0.3106(3) 0.0327(10) Uani 0.5 1 d G . P A 1
H73 H 0.4564 0.1858 0.3458 0.039 Uiso 0.5 1 calc R U P A 1
C74 C 0.4700(8) 0.0905(4) 0.3126(3) 0.0327(10) Uani 0.5 1 d G . P A 1
H74 H 0.4596 0.0764 0.3492 0.039 Uiso 0.5 1 calc R U P A 1
C70A C 0.5674(15) 0.0918(9) 0.2422(10) 0.079(8) Uiso 0.5 1 d D . P A 1
H70A H 0.6244 0.0789 0.2324 0.094 Uiso 0.5 1 calc R U P A 1
C71A C 0.5628(15) 0.1558(9) 0.2381(11) 0.080(8) Uiso 0.5 1 d D . P A 1
H71A H 0.6135 0.1851 0.2225 0.096 Uiso 0.5 1 calc R U P A 1
C73A C 0.3999(15) 0.1293(10) 0.2679(14) 0.086(9) Uiso 0.5 1 d D . P A 1
H73A H 0.3388 0.1399 0.2723 0.103 Uiso 0.5 1 calc R U P A 1
C74A C 0.4043(18) 0.0656(10) 0.2724(15) 0.099(10) Uiso 0.5 1 d D . P A 1
H74A H 0.3485 0.0348 0.2837 0.118 Uiso 0.5 1 calc R U P A 1
C75 C 0.4875(7) 0.2491(4) 0.2563(5) 0.0351(19) Uani 1 1 d . . . A 1
C76 C 0.5492(8) 0.2852(5) 0.2227(5) 0.044(2) Uani 1 1 d . . . A 1
H76 H 0.5865 0.2629 0.1982 0.052 Uiso 1 1 calc R U . A 1
C77 C 0.5573(8) 0.3535(5) 0.2245(5) 0.044(2) Uani 1 1 d . . . A 1
H77 H 0.6014 0.3775 0.2021 0.053 Uiso 1 1 calc R U . A 1
C78 C 0.5021(7) 0.3860(5) 0.2581(5) 0.037(2) Uani 1 1 d . . . A 1
C79 C 0.4377(7) 0.3500(5) 0.2900(5) 0.038(2) Uani 1 1 d . . . A 1
H79 H 0.3971 0.3712 0.3124 0.045 Uiso 1 1 calc R U . A 1
C80 C 0.4322(7) 0.2822(5) 0.2892(5) 0.0362(19) Uani 1 1 d . . . A 1
H80 H 0.3889 0.2586 0.3121 0.043 Uiso 1 1 calc R U . A 1
C81 C 0.5067(7) 0.4585(5) 0.2601(5) 0.040(2) Uani 1 1 d . . . A 1
C82 C 0.6010(8) 0.5109(5) 0.2600(6) 0.048(3) Uani 1 1 d . . . A 1
H82 H 0.6641 0.5014 0.2599 0.057 Uiso 1 1 calc R U . A 1
C83 C 0.6004(7) 0.5773(5) 0.2602(5) 0.045(2) Uani 1 1 d . . . A 1
H83 H 0.6646 0.6126 0.2609 0.054 Uiso 1 1 calc R U . A 1
N7 N 0.5150(6) 0.5930(4) 0.2596(4) 0.0387(17) Uani 1 1 d . . . A 1
C84 C 0.4245(7) 0.5436(5) 0.2598(5) 0.042(2) Uani 1 1 d . . . A 1
H84 H 0.3629 0.5548 0.2602 0.050 Uiso 1 1 calc R U . A 1
C85 C 0.4190(7) 0.4758(5) 0.2594(5) 0.044(2) Uani 1 1 d . . . A 1
H85 H 0.3535 0.4416 0.2585 0.052 Uiso 1 1 calc R U . A 1
C86 C 0.4486(7) -0.0534(5) 0.3069(4) 0.0539(14) Uani 1 1 d DG . . A 1
C87 C 0.5048(7) -0.0823(7) 0.3428(6) 0.0539(14) Uani 0.5 1 d G . P A 1
H87 H 0.5738 -0.0796 0.3392 0.065 Uiso 0.5 1 calc R U P A 1
C88 C 0.4600(8) -0.1152(7) 0.3839(5) 0.0539(14) Uani 0.5 1 d G . P A 1
H88 H 0.4984 -0.1350 0.4085 0.065 Uiso 0.5 1 calc R U P A 1
C89 C 0.3590(7) -0.1192(5) 0.3891(4) 0.0539(14) Uani 1 1 d DG . . A 1
C90 C 0.3028(7) -0.0903(7) 0.3532(6) 0.0539(14) Uani 0.5 1 d G . P A 1
H90 H 0.2338 -0.0930 0.3568 0.065 Uiso 0.5 1 calc R U P A 1
C91 C 0.3476(8) -0.0574(7) 0.3121(5) 0.0539(14) Uani 0.5 1 d G . P A 1
H91 H 0.3092 -0.0377 0.2875 0.065 Uiso 0.5 1 calc R U P A 1
I4 I 0.69648(5) 0.80994(4) 0.34536(3) 0.04460(16) Uani 1 1 d . . . A 1
C92 C 0.3095(9) -0.1543(6) 0.4352(5) 0.076(2) Uani 1 1 d DG . . A 1
C93 C 0.3769(7) -0.1528(8) 0.4906(6) 0.076(2) Uani 0.5 1 d G . P A 1
H93 H 0.4522 -0.1331 0.4978 0.091 Uiso 0.5 1 calc R U P A 1
C94 C 0.3342(8) -0.1800(8) 0.5353(5) 0.076(2) Uani 0.5 1 d G . P A 1
H94 H 0.3803 -0.1790 0.5731 0.091 Uiso 0.5 1 calc R U P A 1
C95 C 0.2241(9) -0.2089(6) 0.5247(5) 0.076(2) Uani 1 1 d DG . . A 1
C96 C 0.1566(7) -0.2104(8) 0.4694(6) 0.076(2) Uani 0.5 1 d G . P A 1
H96 H 0.0814 -0.2301 0.4621 0.091 Uiso 0.5 1 calc R U P A 1
C97 C 0.1993(8) -0.1831(8) 0.4247(5) 0.076(2) Uani 0.5 1 d G . P A 1
H97 H 0.1532 -0.1842 0.3869 0.091 Uiso 0.5 1 calc R U P A 1
C93A C 0.3459(15) -0.1103(9) 0.5025(8) 0.076(2) Uani 0.5 1 d D . P A 1
H93A H 0.4029 -0.0654 0.5159 0.091 Uiso 0.5 1 calc R U P A 1
C94A C 0.2987(16) -0.1327(9) 0.5478(7) 0.076(2) Uani 0.5 1 d D . P A 1
H94A H 0.3126 -0.1020 0.5905 0.091 Uiso 0.5 1 calc R U P A 1
C96A C 0.1735(15) -0.2357(10) 0.4619(7) 0.076(2) Uani 0.5 1 d D . P A 1
H96A H 0.1078 -0.2755 0.4470 0.091 Uiso 0.5 1 calc R U P A 1
C97A C 0.2145(15) -0.2070(12) 0.4172(8) 0.076(2) Uani 0.5 1 d D . P A 1
H97A H 0.1738 -0.2254 0.3731 0.091 Uiso 0.5 1 calc R U P A 1
I3 I 0.32571(5) 0.68475(4) 0.17499(3) 0.04160(16) Uani 1 1 d . . . A 1
C98 C 0.1895(7) -0.2304(5) 0.5809(4) 0.0792(16) Uani 1 1 d G . . A 1
C99 C 0.2414(6) -0.1967(4) 0.6465(4) 0.0792(16) Uani 1 1 d G . . A 1
H99 H 0.3074 -0.1573 0.6602 0.095 Uiso 1 1 calc R U . A 1
C100 C 0.1966(7) -0.2207(4) 0.6921(3) 0.0792(16) Uani 1 1 d G . . A 1
H100 H 0.2320 -0.1976 0.7370 0.095 Uiso 1 1 calc R U . A 1
N8 N 0.1000(7) -0.2783(4) 0.6721(3) 0.0792(16) Uani 1 1 d G . . A 1
C101 C 0.0481(6) -0.3120(4) 0.6064(4) 0.0792(16) Uani 1 1 d G . . A 1
H101 H -0.0180 -0.3514 0.5928 0.095 Uiso 1 1 calc R U . A 1
C102 C 0.0929(7) -0.2881(5) 0.5608(3) 0.0792(16) Uani 1 1 d G . . A 1
H102 H 0.0574 -0.3111 0.5160 0.095 Uiso 1 1 calc R U . A 1
C103 C 0.2484(12) 0.8060(7) 0.0883(7) 0.049(5) Uani 0.5 1 d D . P B 1
H103 H 0.3020 0.7927 0.1134 0.059 Uiso 0.5 1 calc R U P B 1
Cl1 Cl 0.2673(11) 0.8035(7) 0.0158(4) 0.153(5) Uani 0.5 1 d D . P B 1
Cl2 Cl 0.1246(5) 0.7489(4) 0.0766(4) 0.088(2) Uani 0.5 1 d D . P B 1
Cl3 Cl 0.2646(7) 0.8907(3) 0.1262(4) 0.088(2) Uani 0.5 1 d D . P B 1
C104 C 0.2783(11) 0.5870(7) 0.9239(6) 0.068(3) Uani 1 1 d . . . C 1
H104 H 0.2201 0.5973 0.8994 0.082 Uiso 1 1 calc R U . C 1
Cl4 Cl 0.3986(4) 0.6567(3) 0.9408(3) 0.133(2) Uani 1 1 d . . . C 1
Cl5 Cl 0.2836(4) 0.5093(3) 0.8759(2) 0.1033(14) Uani 1 1 d . . . C 1
Cl6 Cl 0.2503(4) 0.5765(2) 0.99609(18) 0.0951(13) Uani 1 1 d . . . C 1
C105 C 0.7077(17) 0.8710(11) 0.5260(12) 0.164(3) Uani 0.5 1 d D . P D 1
H105 H 0.7337 0.8715 0.4867 0.197 Uiso 0.5 1 calc R U P D 1
Cl7 Cl 0.7031(10) 0.8001(7) 0.5530(7) 0.164(3) Uani 0.5 1 d D . P D 1
Cl8 Cl 0.5811(10) 0.8702(7) 0.5201(7) 0.164(3) Uani 0.5 1 d D . P D 1
Cl9 Cl 0.7801(10) 0.9400(7) 0.5939(7) 0.164(3) Uani 0.5 1 d D . P D 1
C88A C 0.3617(16) -0.1547(7) 0.3332(8) 0.0539(14) Uani 0.5 1 d D . P A 1
H88A H 0.3338 -0.2050 0.3207 0.065 Uiso 0.5 1 calc R U P A 1
C87A C 0.4028(16) -0.1237(8) 0.2907(8) 0.0539(14) Uani 0.5 1 d D . P A 1
H87A H 0.3983 -0.1527 0.2491 0.065 Uiso 0.5 1 calc R U P A 1
C90A C 0.4140(14) -0.0402(7) 0.4109(7) 0.0539(14) Uani 0.5 1 d D . P A 1
H90A H 0.4194 -0.0120 0.4530 0.065 Uiso 0.5 1 calc R U P A 1
C91A C 0.4574(13) -0.0088(8) 0.3679(7) 0.0539(14) Uani 0.5 1 d D . P A 1
H91A H 0.4917 0.0412 0.3797 0.065 Uiso 0.5 1 calc R U P A 1

loop_
_atom_site_aniso_label
_atom_site_aniso_U_11
_atom_site_aniso_U_22
_atom_site_aniso_U_33
_atom_site_aniso_U_23
_atom_site_aniso_U_13
_atom_site_aniso_U_12
Cd1 0.0550(4) 0.0289(3) 0.0396(3) 0.0169(3) 0.0279(3) 0.0220(3)
Cd2 0.0353(3) 0.0324(3) 0.0328(3) 0.0157(3) 0.0191(2) 0.0163(2)
I1 0.0503(4) 0.0654(5) 0.0589(4) 0.0201(4) 0.0284(3) 0.0293(3)
N1 0.040(4) 0.035(4) 0.038(4) 0.023(3) 0.027(3) 0.022(3)
C1 0.033(4) 0.035(4) 0.037(4) 0.021(4) 0.023(3) 0.018(3)
C2 0.034(4) 0.035(5) 0.065(6) 0.029(5) 0.031(4) 0.017(4)
C3 0.047(5) 0.038(5) 0.069(7) 0.030(5) 0.039(5) 0.027(4)
C4 0.044(5) 0.032(5) 0.061(6) 0.025(5) 0.029(4) 0.023(4)
C5 0.038(4) 0.031(4) 0.070(6) 0.031(5) 0.036(5) 0.016(4)
C6 0.035(4) 0.032(4) 0.048(5) 0.020(4) 0.030(4) 0.022(3)
C7 0.051(5) 0.027(4) 0.063(6) 0.023(4) 0.038(5) 0.025(4)
C8 0.131(12) 0.053(7) 0.140(13) 0.061(9) 0.109(11) 0.062(8)
C9 0.138(13) 0.080(10) 0.162(16) 0.088(11) 0.117(13) 0.088(10)
C10 0.055(6) 0.026(5) 0.070(7) 0.022(5) 0.031(5) 0.018(4)
C11 0.095(10) 0.065(8) 0.183(17) 0.082(11) 0.094(11) 0.048(8)
C12 0.085(9) 0.049(7) 0.137(13) 0.052(8) 0.075(9) 0.040(6)
I2 0.0611(4) 0.0435(4) 0.0412(3) 0.0114(3) 0.0197(3) 0.0203(3)
C13 0.052(3) 0.029(2) 0.040(3) 0.016(2) 0.015(2) 0.023(2)
C14 0.052(3) 0.029(2) 0.040(3) 0.016(2) 0.015(2) 0.023(2)
C15 0.052(3) 0.029(2) 0.040(3) 0.016(2) 0.015(2) 0.023(2)
N2 0.052(3) 0.029(2) 0.040(3) 0.016(2) 0.015(2) 0.023(2)
C16 0.052(3) 0.029(2) 0.040(3) 0.016(2) 0.015(2) 0.023(2)
C17 0.052(3) 0.029(2) 0.040(3) 0.016(2) 0.015(2) 0.023(2)
C18 0.036(4) 0.031(4) 0.032(4) 0.017(4) 0.019(3) 0.015(3)
C19 0.049(5) 0.031(4) 0.033(4) 0.009(4) 0.023(4) 0.013(4)
C20 0.056(5) 0.035(5) 0.036(5) 0.013(4) 0.029(4) 0.020(4)
C21 0.032(4) 0.036(5) 0.030(4) 0.015(4) 0.019(3) 0.011(3)
C22 0.047(5) 0.030(4) 0.032(4) 0.011(4) 0.019(4) 0.005(4)
C23 0.044(5) 0.034(4) 0.025(4) 0.012(4) 0.020(4) 0.010(4)
C24 0.047(5) 0.041(5) 0.030(4) 0.019(4) 0.026(4) 0.015(4)
C25 0.043(5) 0.045(5) 0.031(4) 0.016(4) 0.018(4) 0.012(4)
C26 0.056(6) 0.044(5) 0.027(4) 0.012(4) 0.022(4) 0.022(4)
C27 0.041(5) 0.049(5) 0.027(4) 0.021(4) 0.020(4) 0.015(4)
C28 0.059(7) 0.068(7) 0.041(5) 0.025(5) 0.017(5) -0.010(6)
C29 0.058(6) 0.054(6) 0.026(4) 0.015(4) 0.011(4) -0.008(5)
C30 0.050(5) 0.051(6) 0.034(4) 0.024(4) 0.023(4) 0.022(4)
C31 0.053(6) 0.098(9) 0.051(6) 0.046(6) 0.038(5) 0.046(6)
C32 0.049(5) 0.090(8) 0.053(6) 0.047(6) 0.035(5) 0.044(6)
N3 0.045(4) 0.045(4) 0.035(4) 0.022(4) 0.027(3) 0.020(3)
C33 0.047(6) 0.083(8) 0.050(6) 0.036(6) 0.021(5) 0.009(6)
C34 0.048(6) 0.114(11) 0.046(6) 0.050(7) 0.016(5) 0.010(6)
C35 0.046(5) 0.025(4) 0.036(4) 0.016(4) 0.026(4) 0.019(4)
C36 0.059(6) 0.059(6) 0.033(5) 0.025(5) 0.023(4) 0.038(5)
C37 0.060(6) 0.049(6) 0.031(4) 0.019(4) 0.020(4) 0.031(5)
C38 0.056(5) 0.030(4) 0.032(4) 0.010(4) 0.025(4) 0.023(4)
C39 0.045(5) 0.029(4) 0.040(5) 0.015(4) 0.025(4) 0.024(4)
C40 0.044(5) 0.037(5) 0.036(4) 0.021(4) 0.021(4) 0.024(4)
C41 0.047(5) 0.035(5) 0.036(5) 0.014(4) 0.026(4) 0.025(4)
C42 0.053(6) 0.058(6) 0.028(4) 0.011(4) 0.019(4) 0.027(5)
C43 0.041(5) 0.052(6) 0.044(5) 0.011(5) 0.018(4) 0.019(4)
C44 0.054(5) 0.045(5) 0.035(5) 0.016(4) 0.026(4) 0.027(5)
C45 0.049(5) 0.047(6) 0.041(5) 0.016(5) 0.026(4) 0.027(4)
C46 0.052(5) 0.039(5) 0.047(5) 0.020(4) 0.034(4) 0.026(4)
C47 0.053(5) 0.036(5) 0.040(5) 0.014(4) 0.027(4) 0.018(4)
C48 0.043(5) 0.058(7) 0.050(6) -0.001(5) 0.027(5) 0.010(5)
C49 0.046(6) 0.067(7) 0.051(6) 0.010(6) 0.031(5) 0.020(5)
N4 0.043(4) 0.043(4) 0.034(4) 0.014(4) 0.022(3) 0.022(3)
C50 0.048(6) 0.089(9) 0.038(5) 0.000(6) 0.028(5) 0.014(6)
C51 0.050(6) 0.074(8) 0.047(6) 0.011(6) 0.032(5) 0.018(6)
N5 0.081(6) 0.028(4) 0.062(5) 0.026(4) 0.058(5) 0.030(4)
C52 0.093(4) 0.050(3) 0.081(4) 0.031(3) 0.071(4) 0.043(3)
C53 0.093(4) 0.050(3) 0.081(4) 0.031(3) 0.071(4) 0.043(3)
C54 0.093(4) 0.050(3) 0.081(4) 0.031(3) 0.071(4) 0.043(3)
C55 0.093(4) 0.050(3) 0.081(4) 0.031(3) 0.071(4) 0.043(3)
C56 0.093(4) 0.050(3) 0.081(4) 0.031(3) 0.071(4) 0.043(3)
C57 0.093(4) 0.050(3) 0.081(4) 0.031(3) 0.071(4) 0.043(3)
C53A 0.093(4) 0.050(3) 0.081(4) 0.031(3) 0.071(4) 0.043(3)
C54A 0.093(4) 0.050(3) 0.081(4) 0.031(3) 0.071(4) 0.043(3)
C57A 0.093(4) 0.050(3) 0.081(4) 0.031(3) 0.071(4) 0.043(3)
C56A 0.093(4) 0.050(3) 0.081(4) 0.031(3) 0.071(4) 0.043(3)
C58 0.083(8) 0.047(6) 0.065(7) 0.027(6) 0.054(7) 0.031(6)
C59 0.100(10) 0.118(12) 0.045(6) 0.025(7) 0.044(7) 0.078(10)
C60 0.094(10) 0.106(11) 0.055(7) 0.020(8) 0.041(7) 0.074(9)
C61 0.068(7) 0.047(6) 0.059(6) 0.021(5) 0.048(6) 0.037(5)
C62 0.062(8) 0.079(10) 0.105(12) -0.035(9) 0.049(8) 0.002(7)
C63 0.053(7) 0.083(11) 0.142(15) -0.001(11) 0.061(9) 0.017(7)
C64 0.048(5) 0.037(5) 0.042(5) 0.012(4) 0.029(4) 0.024(4)
C65 0.061(6) 0.080(8) 0.041(5) 0.027(6) 0.028(5) 0.047(6)
C66 0.051(6) 0.069(7) 0.047(6) 0.029(5) 0.029(5) 0.034(5)
N6 0.038(4) 0.037(4) 0.039(4) 0.014(3) 0.019(3) 0.015(3)
C67 0.062(7) 0.074(8) 0.038(5) 0.005(6) 0.014(5) 0.040(6)
C68 0.045(6) 0.079(8) 0.052(6) 0.009(6) 0.023(5) 0.033(6)
C69 0.045(3) 0.025(2) 0.039(3) 0.015(2) 0.025(2) 0.019(2)
C70 0.045(3) 0.025(2) 0.039(3) 0.015(2) 0.025(2) 0.019(2)
C71 0.045(3) 0.025(2) 0.039(3) 0.015(2) 0.025(2) 0.019(2)
C72 0.045(3) 0.025(2) 0.039(3) 0.015(2) 0.025(2) 0.019(2)
C73 0.045(3) 0.025(2) 0.039(3) 0.015(2) 0.025(2) 0.019(2)
C74 0.045(3) 0.025(2) 0.039(3) 0.015(2) 0.025(2) 0.019(2)
C75 0.039(4) 0.024(4) 0.047(5) 0.011(4) 0.020(4) 0.015(4)
C76 0.050(5) 0.033(5) 0.066(6) 0.021(5) 0.035(5) 0.026(4)
C77 0.047(5) 0.047(6) 0.055(6) 0.027(5) 0.026(5) 0.024(4)
C78 0.037(4) 0.037(5) 0.047(5) 0.021(4) 0.017(4) 0.017(4)
C79 0.047(5) 0.035(5) 0.050(5) 0.020(4) 0.030(4) 0.025(4)
C80 0.040(5) 0.034(5) 0.047(5) 0.025(4) 0.023(4) 0.017(4)
C81 0.045(5) 0.039(5) 0.051(6) 0.022(5) 0.021(4) 0.027(4)
C82 0.043(5) 0.045(6) 0.079(7) 0.031(6) 0.039(5) 0.027(4)
C83 0.039(5) 0.037(5) 0.074(7) 0.027(5) 0.032(5) 0.018(4)
N7 0.045(4) 0.028(4) 0.059(5) 0.023(4) 0.025(4) 0.021(3)
C84 0.044(5) 0.043(5) 0.060(6) 0.030(5) 0.026(5) 0.028(4)
C85 0.039(5) 0.036(5) 0.068(7) 0.031(5) 0.023(5) 0.015(4)
C86 0.075(4) 0.057(3) 0.059(3) 0.036(3) 0.046(3) 0.037(3)
C87 0.075(4) 0.057(3) 0.059(3) 0.036(3) 0.046(3) 0.037(3)
C88 0.075(4) 0.057(3) 0.059(3) 0.036(3) 0.046(3) 0.037(3)
C89 0.075(4) 0.057(3) 0.059(3) 0.036(3) 0.046(3) 0.037(3)
C90 0.075(4) 0.057(3) 0.059(3) 0.036(3) 0.046(3) 0.037(3)
C91 0.075(4) 0.057(3) 0.059(3) 0.036(3) 0.046(3) 0.037(3)
I4 0.0406(3) 0.0464(4) 0.0405(3) 0.0046(3) 0.0202(3) 0.0112(3)
C92 0.106(5) 0.089(5) 0.084(4) 0.058(5) 0.067(4) 0.057(4)
C93 0.106(5) 0.089(5) 0.084(4) 0.058(5) 0.067(4) 0.057(4)
C94 0.106(5) 0.089(5) 0.084(4) 0.058(5) 0.067(4) 0.057(4)
C95 0.106(5) 0.089(5) 0.084(4) 0.058(5) 0.067(4) 0.057(4)
C96 0.106(5) 0.089(5) 0.084(4) 0.058(5) 0.067(4) 0.057(4)
C97 0.106(5) 0.089(5) 0.084(4) 0.058(5) 0.067(4) 0.057(4)
C93A 0.106(5) 0.089(5) 0.084(4) 0.058(5) 0.067(4) 0.057(4)
C94A 0.106(5) 0.089(5) 0.084(4) 0.058(5) 0.067(4) 0.057(4)
C96A 0.106(5) 0.089(5) 0.084(4) 0.058(5) 0.067(4) 0.057(4)
C97A 0.106(5) 0.089(5) 0.084(4) 0.058(5) 0.067(4) 0.057(4)
I3 0.0380(3) 0.0589(4) 0.0373(3) 0.0211(3) 0.0186(2) 0.0221(3)
C98 0.103(4) 0.082(4) 0.076(3) 0.047(3) 0.053(3) 0.035(3)
C99 0.103(4) 0.082(4) 0.076(3) 0.047(3) 0.053(3) 0.035(3)
C100 0.103(4) 0.082(4) 0.076(3) 0.047(3) 0.053(3) 0.035(3)
N8 0.103(4) 0.082(4) 0.076(3) 0.047(3) 0.053(3) 0.035(3)
C101 0.103(4) 0.082(4) 0.076(3) 0.047(3) 0.053(3) 0.035(3)
C102 0.103(4) 0.082(4) 0.076(3) 0.047(3) 0.053(3) 0.035(3)
C103 0.057(12) 0.050(12) 0.035(10) 0.015(9) -0.009(9) 0.023(10)
Cl1 0.223(13) 0.199(13) 0.049(4) 0.044(6) 0.047(6) 0.089(11)
Cl2 0.059(4) 0.063(4) 0.120(6) 0.038(4) -0.022(4) 0.012(3)
Cl3 0.095(5) 0.055(4) 0.097(6) 0.003(4) 0.013(4) 0.030(4)
C104 0.081(9) 0.060(7) 0.066(8) 0.030(6) 0.032(7) 0.018(6)
Cl4 0.106(3) 0.121(4) 0.126(4) 0.048(3) 0.026(3) -0.018(3)
Cl5 0.133(4) 0.108(3) 0.098(3) 0.037(3) 0.063(3) 0.065(3)
Cl6 0.103(3) 0.111(3) 0.0581(19) 0.027(2) 0.0302(19) 0.020(2)
C105 0.134(6) 0.171(7) 0.156(7) 0.006(5) -0.006(5) 0.078(5)
Cl7 0.134(6) 0.171(7) 0.156(7) 0.006(5) -0.006(5) 0.078(5)
Cl8 0.134(6) 0.171(7) 0.156(7) 0.006(5) -0.006(5) 0.078(5)
Cl9 0.134(6) 0.171(7) 0.156(7) 0.006(5) -0.006(5) 0.078(5)
C88A 0.075(4) 0.057(3) 0.059(3) 0.036(3) 0.046(3) 0.037(3)
C87A 0.075(4) 0.057(3) 0.059(3) 0.036(3) 0.046(3) 0.037(3)
C90A 0.075(4) 0.057(3) 0.059(3) 0.036(3) 0.046(3) 0.037(3)
C91A 0.075(4) 0.057(3) 0.059(3) 0.036(3) 0.046(3) 0.037(3)

loop_
_atom_type_symbol
_atom_type_description
_atom_type_scat_dispersion_real
_atom_type_scat_dispersion_imag
_atom_type_scat_source
C C 0.0033 0.0016 'International Tables Vol C Tables 4.2.6.8 and 6.1.1.4'
N N 0.0061 0.0033 'International Tables Vol C Tables 4.2.6.8 and 6.1.1.4'
Cl Cl 0.1484 0.1585 'International Tables Vol C Tables 4.2.6.8 and 6.1.1.4'
Cd Cd -0.8075 1.2024 'International Tables Vol C Tables 4.2.6.8 and 6.1.1.4'
I I -0.4742 1.8119 'International Tables Vol C Tables 4.2.6.8 and 6.1.1.4'
H H 0.0000 0.0000 'International Tables Vol C Tables 4.2.6.8 and 6.1.1.4'

loop_
_geom_angle_atom_site_label_1
_geom_angle_atom_site_label_2
_geom_angle_atom_site_label_3
_geom_angle
_geom_angle_site_symmetry_1
_geom_angle_site_symmetry_3
N2 Cd1 N6 82.9(2) . .
N2 Cd1 I2 107.22(17) . .
N6 Cd1 I2 91.92(18) . .
N2 Cd1 I1 112.11(17) . .
N6 Cd1 I1 94.52(18) . .
I2 Cd1 I1 140.63(3) . .
N7 Cd2 N4 82.7(3) . .
N7 Cd2 I3 109.3(2) . .
N4 Cd2 I3 90.86(18) . .
N7 Cd2 I4 109.3(2) . .
N4 Cd2 I4 94.25(18) . .
I3 Cd2 I4 141.37(3) . .
C1 N1 C35 119.5(6) . .
C1 N1 C18 120.6(6) . .
C35 N1 C18 119.8(6) . .
C6 C1 C2 117.8(7) . .
C6 C1 N1 120.6(7) . .
C2 C1 N1 121.6(7) . .
C3 C2 C1 120.7(7) . .
C3 C2 H2 119.7 . .
C1 C2 H2 119.7 . .
C2 C3 C4 121.9(8) . .
C2 C3 H3 119.1 . .
C4 C3 H3 119.1 . .
C3 C4 C5 116.7(8) . .
C3 C4 C7 122.3(7) . .
C5 C4 C7 120.9(7) . .
C6 C5 C4 121.4(7) . .
C6 C5 H5 119.3 . .
C4 C5 H5 119.3 . .
C5 C6 C1 121.4(7) . .
C5 C6 H6 119.3 . .
C1 C6 H6 119.3 . .
C8 C7 C12 120.0 . .
C8 C7 C4 118.9(5) . .
C12 C7 C4 121.1(5) . .
C9 C8 C7 120.0 . .
C9 C8 H8 120.0 . .
C7 C8 H8 120.0 . .
C10 C9 C8 120.0 . .
C10 C9 H9 120.0 . .
C8 C9 H9 120.0 . .
C9 C10 C11 120.0 . .
C9 C10 C13 119.1(5) . .
C11 C10 C13 120.9(5) . .
C10 C11 C12 120.0 . .
C10 C11 H11 120.0 . .
C12 C11 H11 120.0 . .
C11 C12 C7 120.0 . .
C11 C12 H12 120.0 . .
C7 C12 H12 120.0 . .
C17A C13 C14 101.6(9) . .
C14 C13 C17 120.0 . .
C17A C13 C14A 118.7(8) . .
C17 C13 C14A 102.9(7) . .
C17A C13 C10 118.8(9) . .
C14 C13 C10 119.8(5) . .
C17 C13 C10 120.1(5) . .
C14A C13 C10 122.5(8) . .
C13 C14 C15 120.0 . .
C13 C14 H14 120.0 . .
C15 C14 H14 120.0 . .
N2 C15 C14 120.0 . .
N2 C15 H15 120.0 . .
C14 C15 H15 120.0 . .
C16A N2 C15A 119.9(10) . .
C15A N2 C16 104.7(9) . .
C16A N2 C15 102.1(9) . .
C16 N2 C15 120.0 . .
C16A N2 Cd1 121.1(8) . .
C15A N2 Cd1 118.9(8) . .
C16 N2 Cd1 121.3(3) . .
C15 N2 Cd1 118.7(3) . .
N2 C16 C17 120.0 . .
N2 C16 H16 120.0 . .
C17 C16 H16 120.0 . .
C16 C17 C13 120.0 . .
C16 C17 H17 120.0 . .
C13 C17 H17 120.0 . .
C13 C14A C15A 119.9(13) . .
C13 C14A H14A 120.0 . .
C15A C14A H14A 120.0 . .
N2 C15A C14A 120.2(14) . .
N2 C15A H15A 119.9 . .
C14A C15A H15A 119.9 . .
N2 C16A C17A 122.0(15) . .
N2 C16A H16A 119.0 . .
C17A C16A H16A 119.0 . .
C13 C17A C16A 119.3(13) . .
C13 C17A H17A 120.4 . .
C16A C17A H17A 120.4 . .
C19 C18 C23 119.5(7) . .
C19 C18 N1 121.0(7) . .
C23 C18 N1 119.4(7) . .
C20 C19 C18 119.9(8) . .
C20 C19 H19 120.0 . .
C18 C19 H19 120.0 . .
C19 C20 C21 122.5(8) . .
C19 C20 H20 118.8 . .
C21 C20 H20 118.8 . .
C22 C21 C20 117.1(7) . .
C22 C21 C24 121.7(8) . .
C20 C21 C24 121.2(8) . .
C21 C22 C23 121.0(8) . .
C21 C22 H22 119.5 . .
C23 C22 H22 119.5 . .
C18 C23 C22 119.8(8) . .
C18 C23 H23 120.1 . .
C22 C23 H23 120.1 . .
C29 C24 C25 117.3(7) . .
C29 C24 C21 122.6(8) . .
C25 C24 C21 120.0(8) . .
C26 C25 C24 120.2(8) . .
C26 C25 H25 119.9 . .
C24 C25 H25 119.9 . .
C27 C26 C25 121.5(8) . .
C27 C26 H26 119.3 . .
C25 C26 H26 119.3 . .
C26 C27 C28 117.9(7) . .
C26 C27 C30 120.2(7) . .
C28 C27 C30 121.9(8) . .
C29 C28 C27 120.3(9) . .
C29 C28 H28 119.9 . .
C27 C28 H28 119.9 . .
C24 C29 C28 122.6(9) . .
C24 C29 H29 118.7 . .
C28 C29 H29 118.7 . .
C31 C30 C34 120.0 . .
C31 C30 C27 120.6(5) . .
C34 C30 C27 119.3(5) . .
C30 C31 C32 120.0 . .
C30 C31 H31 120.0 . .
C32 C31 H31 120.0 . .
N3 C32 C31 120.0 . .
N3 C32 H32 120.0 . .
C31 C32 H32 120.0 . .
C33 N3 C32 120.0 . .
C33 N3 Cd2 116.8(3) . 1_654
C32 N3 Cd2 121.4(3) . 1_654
N3 C33 C34 120.0 . .
N3 C33 H33 120.0 . .
C34 C33 H33 120.0 . .
C33 C34 C30 120.0 . .
C33 C34 H34 120.0 . .
C30 C34 H34 120.0 . .
C36 C35 C40 118.7(8) . .
C36 C35 N1 120.9(8) . .
C40 C35 N1 120.4(7) . .
C37 C36 C35 119.6(8) . .
C37 C36 H36 120.2 . .
C35 C36 H36 120.2 . .
C36 C37 C38 122.6(8) . .
C36 C37 H37 118.7 . .
C38 C37 H37 118.7 . .
C39 C38 C37 116.7(8) . .
C39 C38 C41 122.5(8) . .
C37 C38 C41 120.8(8) . .
C38 C39 C40 121.8(8) . .
C38 C39 H39 119.1 . .
C40 C39 H39 119.1 . .
C39 C40 C35 120.3(8) . .
C39 C40 H40 119.8 . .
C35 C40 H40 119.8 . .
C42 C41 C46 118.0(8) . .
C42 C41 C38 120.5(8) . .
C46 C41 C38 121.5(8) . .
C41 C42 C43 121.9(9) . .
C41 C42 H42 119.1 . .
C43 C42 H42 119.0 . .
C44 C43 C42 119.6(9) . .
C44 C43 H43 120.2 . .
C42 C43 H43 120.2 . .
C45 C44 C43 118.4(9) . .
C45 C44 C47 121.4(9) . .
C43 C44 C47 120.1(9) . .
C46 C45 C44 122.1(10) . .
C46 C45 H45 119.0 . .
C44 C45 H45 119.0 . .
C45 C46 C41 120.0(9) . .
C45 C46 H46 120.0 . .
C41 C46 H46 120.0 . .
C51 C47 C48 115.7(9) . .
C51 C47 C44 121.8(9) . .
C48 C47 C44 122.5(9) . .
C47 C48 C49 120.6(10) . .
C47 C48 H48 119.7 . .
C49 C48 H48 119.7 . .
N4 C49 C48 123.0(9) . .
N4 C49 H49 118.5 . .
C48 C49 H49 118.5 . .
C50 N4 C49 117.3(8) . .
C50 N4 Cd2 122.6(6) . .
C49 N4 Cd2 119.7(6) . .
N4 C50 C51 122.0(10) . .
N4 C50 H50 119.0 . .
C51 C50 H50 119.0 . .
C47 C51 C50 121.1(10) . .
C47 C51 H51 119.5 . .
C50 C51 H51 119.5 . .
C69 N5 C52 121.3(6) . .
C69 N5 C86 121.2(7) . .
C52 N5 C86 117.3(7) . .
C57A C52 C53 80.5(10) . .
C57A C52 C57 68.5(11) . .
C53 C52 C57 120.0 . .
C57A C52 C53A 118.9(8) . .
C53 C52 C53A 77.9(9) . .
C57 C52 C53A 74.8(9) . .
C57A C52 N5 126.8(9) . .
C53 C52 N5 119.3(7) . .
C57 C52 N5 120.5(7) . .
C53A C52 N5 113.7(9) . .
C54 C53 C52 120.0 . .
C54 C53 H53 120.0 . .
C52 C53 H53 120.0 . .
C53 C54 C55 120.0 . .
C53 C54 H54 120.0 . .
C55 C54 H54 120.0 . .
C56A C55 C54 84.2(10) . .
C56A C55 C56 64.9(11) . .
C54 C55 C56 120.0 . .
C56A C55 C54A 118.0(9) . .
C54 C55 C54A 75.0(8) . .
C56 C55 C54A 76.7(7) . .
C56A C55 C58 126.4(10) . .
C54 C55 C58 119.9(7) . .
C56 C55 C58 119.8(7) . .
C54A C55 C58 114.5(9) . .
C55 C56 C57 120.0 . .
C55 C56 H56 120.0 . .
C57 C56 H56 120.0 . .
C56 C57 C52 120.0 . .
C56 C57 H57 120.0 . .
C52 C57 H57 120.0 . .
C54A C53A C52 117.7(11) . .
C54A C53A H53A 121.1 . .
C52 C53A H53A 121.1 . .
C53A C54A C55 119.6(12) . .
C53A C54A H54A 120.2 . .
C55 C54A H54A 120.2 . .
C52 C57A C56A 121.1(12) . .
C52 C57A H57A 119.4 . .
C56A C57A H57A 119.4 . .
C55 C56A C57A 122.2(13) . .
C55 C56A H56A 118.9 . .
C57A C56A H56A 118.9 . .
C59 C58 C63 117.7(11) . .
C59 C58 C55 120.6(12) . .
C63 C58 C55 121.6(11) . .
C58 C59 C60 122.3(14) . .
C58 C59 H59 118.9 . .
C60 C59 H59 118.9 . .
C59 C60 C61 120.6(13) . .
C59 C60 H60 119.7 . .
C61 C60 H60 119.7 . .
C62 C61 C60 116.7(11) . .
C62 C61 C64 122.8(11) . .
C60 C61 C64 120.3(10) . .
C61 C62 C63 121.1(14) . .
C61 C62 H62 119.5 . .
C63 C62 H62 119.5 . .
C58 C63 C62 121.5(13) . .
C58 C63 H63 119.3 . .
C62 C63 H63 119.3 . .
C65 C64 C68 116.9(9) . .
C65 C64 C61 122.4(9) . .
C68 C64 C61 120.7(9) . .
C64 C65 C66 120.6(10) . .
C64 C65 H65 119.7 . .
C66 C65 H65 119.7 . .
N6 C66 C65 123.0(9) . .
N6 C66 H66 118.5 . .
C65 C66 H66 118.5 . .
C67 N6 C66 116.2(9) . .
C67 N6 Cd1 119.1(7) . .
C66 N6 Cd1 123.9(6) . .
N6 C67 C68 125.1(10) . .
N6 C67 H67 117.4 . .
C68 C67 H67 117.4 . .
C64 C68 C67 118.1(10) . .
C64 C68 H68 121.0 . .
C67 C68 H68 121.0 . .
C74A C69 C70 101.4(10) . .
C70 C69 C74 120.0 . .
C74A C69 C70A 118.0(9) . .
C74 C69 C70A 105.0(7) . .
C74A C69 N5 124.4(9) . .
C70 C69 N5 119.9(5) . .
C74 C69 N5 119.9(5) . .
C70A C69 N5 117.5(8) . .
C69 C70 C71 120.0 . .
C69 C70 H70 120.0 . .
C71 C70 H70 120.0 . .
C72 C71 C70 120.0 . .
C72 C71 H71 120.0 . .
C70 C71 H71 120.0 . .
C73A C72 C71A 120.3(9) . .
C73A C72 C71 100.8(10) . .
C71A C72 C73 107.4(8) . .
C71 C72 C73 120.0 . .
C73A C72 C75 122.5(8) . .
C71A C72 C75 116.6(8) . .
C71 C72 C75 119.7(5) . .
C73 C72 C75 120.2(5) . .
C74 C73 C72 120.0 . .
C74 C73 H73 120.0 . .
C72 C73 H73 120.0 . .
C73 C74 C69 120.0 . .
C73 C74 H74 120.0 . .
C69 C74 H74 120.0 . .
C71A C70A C69 120.1(13) . .
C71A C70A H70A 120.0 . .
C69 C70A H70A 120.0 . .
C72 C71A C70A 119.1(13) . .
C72 C71A H71A 120.4 . .
C70A C71A H71A 120.4 . .
C72 C73A C74A 119.6(13) . .
C72 C73A H73A 120.2 . .
C74A C73A H73A 120.2 . .
C69 C74A C73A 121.6(14) . .
C69 C74A H74A 119.2 . .
C73A C74A H74A 119.2 . .
C80 C75 C76 117.2(8) . .
C80 C75 C72 121.5(7) . .
C76 C75 C72 121.3(7) . .
C75 C76 C77 121.4(8) . .
C75 C76 H76 119.3 . .
C77 C76 H76 119.3 . .
C78 C77 C76 120.5(8) . .
C78 C77 H77 119.7 . .
C76 C77 H77 119.7 . .
C77 C78 C79 118.9(8) . .
C77 C78 C81 122.3(8) . .
C79 C78 C81 118.8(8) . .
C78 C79 C80 120.1(8) . .
C78 C79 H79 120.0 . .
C80 C79 H79 120.0 . .
C75 C80 C79 121.8(8) . .
C75 C80 H80 119.1 . .
C79 C80 H80 119.1 . .
C85 C81 C82 117.2(8) . .
C85 C81 C78 121.6(8) . .
C82 C81 C78 121.1(8) . .
C83 C82 C81 119.0(8) . .
C83 C82 H82 120.5 . .
C81 C82 H82 120.5 . .
N7 C83 C82 123.0(8) . .
N7 C83 H83 118.5 . .
C82 C83 H83 118.5 . .
C83 N7 C84 118.7(7) . .
C83 N7 Cd2 123.6(6) . .
C84 N7 Cd2 117.7(6) . .
N7 C84 C85 121.5(8) . .
N7 C84 H84 119.2 . .
C85 C84 H84 119.2 . .
C81 C85 C84 120.6(8) . .
C81 C85 H85 119.7 . .
C84 C85 H85 119.7 . .
C87A C86 C87 66.2(10) . .
C87A C86 C91 82.4(9) . .
C87 C86 C91 120.0 . .
C87A C86 C91A 121.1(8) . .
C87 C86 C91A 83.7(8) . .
C91 C86 C91A 70.4(8) . .
C87A C86 N5 123.3(9) . .
C87 C86 N5 119.6(7) . .
C91 C86 N5 120.4(7) . .
C91A C86 N5 115.5(8) . .
C88 C87 C86 120.0 . .
C88 C87 C88A 45.9(5) . .
C86 C87 C88A 86.1(6) . .
C88 C87 H87 120.0 . .
C86 C87 H87 120.0 . .
C88A C87 H87 139.9 . .
C87 C88 C89 120.0 . .
C87 C88 H88 120.0 . .
C89 C88 H88 120.0 . .
C88A C89 C90 83.9(10) . .
C88A C89 C88 64.7(11) . .
C90 C89 C88 120.0 . .
C88A C89 C90A 117.4(7) . .
C90 C89 C90A 69.3(9) . .
C88 C89 C90A 81.4(8) . .
C88A C89 C92 123.2(9) . .
C90 C89 C92 119.6(7) . .
C88 C89 C92 120.4(7) . .
C90A C89 C92 119.3(9) . .
C89 C90 C91 120.0 . .
C89 C90 H90 120.0 . .
C91 C90 H90 120.0 . .
C90 C91 C86 120.0 . .
C90 C91 H91 120.0 . .
C86 C91 H91 120.0 . .
C97A C92 C93 112.5(8) . .
C93 C92 C97 120.0 . .
C97A C92 C93A 115.8(10) . .
C97 C92 C93A 102.4(8) . .
C97A C92 C89 124.2(10) . .
C93 C92 C89 118.8(8) . .
C97 C92 C89 121.1(8) . .
C93A C92 C89 115.2(10) . .
C94 C93 C92 120.0 . .
C94 C93 H93 120.0 . .
C92 C93 H93 120.0 . .
C93 C94 C95 120.0 . .
C93 C94 H94 120.0 . .
C95 C94 H94 120.0 . .
C96A C95 C94 111.4(8) . .
C96 C95 C94 120.0 . .
C96A C95 C94A 115.4(9) . .
C96 C95 C94A 99.6(8) . .
C96A C95 C98 129.2(10) . .
C96 C95 C98 125.9(8) . .
C94 C95 C98 113.9(8) . .
C94A C95 C98 110.6(9) . .
C97 C96 C95 120.0 . .
C97 C96 H96 120.0 . .
C95 C96 H96 120.0 . .
C96 C97 C92 120.0 . .
C96 C97 H97 120.0 . .
C92 C97 H97 120.0 . .
C94A C93A C92 120.9(13) . .
C94A C93A H93A 119.6 . .
C92 C93A H93A 119.6 . .
C93A C94A C95 115.2(12) . .
C93A C94A H94A 122.4 . .
C95 C94A H94A 122.4 . .
C95 C96A C97A 121.7(13) . .
C95 C96A H96A 119.2 . .
C97A C96A H96A 119.2 . .
C92 C97A C96A 121.2(14) . .
C92 C97A H97A 119.4 . .
C96A C97A H97A 119.4 . .
C99 C98 C102 120.0 . .
C99 C98 C95 126.9(7) . .
C102 C98 C95 113.0(7) . .
C100 C99 C98 120.0 . .
C100 C99 H99 120.0 . .
C98 C99 H99 120.0 . .
N8 C100 C99 120.0 . .
N8 C100 H100 120.0 . .
C99 C100 H100 120.0 . .
C101 N8 C100 120.0 . .
C101 N8 Cd1 121.5(4) . 1_456
C100 N8 Cd1 116.4(4) . 1_456
N8 C101 C102 120.0 . .
N8 C101 H101 120.0 . .
C102 C101 H101 120.0 . .
C101 C102 C98 120.0 . .
C101 C102 H102 120.0 . .
C98 C102 H102 120.0 . .
Cl1 C103 Cl2 107.6(9) . .
Cl1 C103 Cl3 106.0(9) . .
Cl2 C103 Cl3 112.1(10) . .
Cl1 C103 H103 110.3 . .
Cl2 C103 H103 110.3 . .
Cl3 C103 H103 110.3 . .
Cl4 C104 Cl5 109.5(8) . .
Cl4 C104 Cl6 110.5(8) . .
Cl5 C104 Cl6 110.1(7) . .
Cl4 C104 H104 108.9 . .
Cl5 C104 H104 108.9 . .
Cl6 C104 H104 108.9 . .
Cl9 C105 Cl8 102.2(13) . .
Cl9 C105 Cl7 101.3(13) . .
Cl8 C105 Cl7 102.5(13) . .
Cl9 C105 H105 116.2 . .
Cl8 C105 H105 116.2 . .
Cl7 C105 H105 116.2 . .
C89 C88A C87A 123.5(12) . .
C89 C88A C87 91.2(9) . .
C87A C88A C87 47.9(10) . .
C89 C88A H88A 118.2 . .
C87A C88A H88A 118.2 . .
C87 C88A H88A 133.3 . .
C86 C87A C88A 121.0(13) . .
C86 C87A H87A 119.5 . .
C88A C87A H87A 119.5 . .
C91A C90A C89 118.6(11) . .
C91A C90A H90A 120.7 . .
C89 C90A H90A 120.7 . .
C86 C91A C90A 118.0(12) . .
C86 C91A H91A 121.0 . .
C90A C91A H91A 121.0 . .

loop_
_geom_bond_atom_site_label_1
_geom_bond_atom_site_label_2
_geom_bond_distance
_geom_bond_site_symmetry_2
Cd1 N2 2.352(4) .
Cd1 N6 2.473(7) .
Cd1 N8 2.51(2) 1_654
Cd1 I2 2.7412(10) .
Cd1 I1 2.7455(11) .
Cd2 N7 2.359(7) .
Cd2 N4 2.467(7) .
Cd2 N3 2.476(16) 1_456
Cd2 I3 2.7423(9) .
Cd2 I4 2.7579(9) .
N1 C1 1.414(10) .
N1 C35 1.433(11) .
N1 C18 1.436(9) .
C1 C6 1.386(10) .
C1 C2 1.403(11) .
C2 C3 1.380(12) .
C2 H2 0.9500 .
C3 C4 1.395(11) .
C3 H3 0.9500 .
C4 C5 1.409(12) .
C4 C7 1.501(9) .
C5 C6 1.378(11) .
C5 H5 0.9500 .
C6 H6 0.9500 .
C7 C8 1.3900 .
C7 C12 1.3900 .
C8 C9 1.3900 .
C8 H8 0.9500 .
C9 C10 1.3900 .
C9 H9 0.9500 .
C10 C11 1.3900 .
C10 C13 1.535(6) .
C11 C12 1.3900 .
C11 H11 0.9500 .
C12 H12 0.9500 .
C13 C17A 1.382(15) .
C13 C14 1.3900 .
C13 C17 1.3900 .
C13 C14A 1.395(15) .
C14 C15 1.3900 .
C14 H14 0.9500 .
C15 N2 1.3900 .
C15 H15 0.9500 .
N2 C16A 1.341(17) .
N2 C15A 1.359(17) .
N2 C16 1.3900 .
C16 C17 1.3900 .
C16 H16 0.9500 .
C17 H17 0.9500 .
C14A C15A 1.401(16) .
C14A H14A 0.9500 .
C15A H15A 0.9500 .
C16A C17A 1.393(16) .
C16A H16A 0.9500 .
C17A H17A 0.9500 .
C18 C19 1.380(12) .
C18 C23 1.387(12) .
C19 C20 1.373(11) .
C19 H19 0.9500 .
C20 C21 1.397(12) .
C20 H20 0.9500 .
C21 C22 1.387(12) .
C21 C24 1.485(10) .
C22 C23 1.406(10) .
C22 H22 0.9500 .
C23 H23 0.9500 .
C24 C29 1.364(13) .
C24 C25 1.411(12) .
C25 C26 1.399(11) .
C25 H25 0.9500 .
C26 C27 1.373(13) .
C26 H26 0.9500 .
C27 C28 1.396(13) .
C27 C30 1.508(8) .
C28 C29 1.386(12) .
C28 H28 0.9500 .
C29 H29 0.9500 .
C30 C31 1.3900 .
C30 C34 1.3900 .
C31 C32 1.3900 .
C31 H31 0.9500 .
C32 N3 1.3900 .
C32 H32 0.9500 .
N3 C33 1.3900 .
N3 Cd2 2.476(4) 1_654
C33 C34 1.3900 .
C33 H33 0.9500 .
C34 H34 0.9500 .
C35 C36 1.388(11) .
C35 C40 1.402(11) .
C36 C37 1.378(13) .
C36 H36 0.9500 .
C37 C38 1.403(13) .
C37 H37 0.9500 .
C38 C39 1.384(12) .
C38 C41 1.487(12) .
C39 C40 1.383(12) .
C39 H39 0.9500 .
C40 H40 0.9500 .
C41 C42 1.386(13) .
C41 C46 1.399(13) .
C42 C43 1.397(13) .
C42 H42 0.9500 .
C43 C44 1.386(14) .
C43 H43 0.9500 .
C44 C45 1.390(13) .
C44 C47 1.505(12) .
C45 C46 1.376(12) .
C45 H45 0.9500 .
C46 H46 0.9500 .
C47 C51 1.365(15) .
C47 C48 1.376(13) .
C48 C49 1.385(14) .
C48 H48 0.9500 .
C49 N4 1.329(13) .
C49 H49 0.9500 .
N4 C50 1.317(12) .
C50 C51 1.408(13) .
C50 H50 0.9500 .
C51 H51 0.9500 .
N5 C69 1.430(8) .
N5 C52 1.443(9) .
N5 C86 1.444(8) .
C52 C57A 1.337(14) .
C52 C53 1.3900 .
C52 C57 1.3900 .
C52 C53A 1.434(14) .
C53 C54 1.3900 .
C53 H53 0.9500 .
C54 C55 1.3900 .
C54 H54 0.9500 .
C55 C56A 1.309(15) .
C55 C56 1.3900 .
C55 C54A 1.438(16) .
C55 C58 1.514(12) .
C56 C57 1.3900 .
C56 H56 0.9500 .
C57 H57 0.9500 .
C53A C54A 1.399(14) .
C53A H53A 0.9500 .
C54A H54A 0.9500 .
C57A C56A 1.385(14) .
C57A H57A 0.9500 .
C56A H56A 0.9500 .
C58 C59 1.337(18) .
C58 C63 1.37(2) .
C59 C60 1.386(15) .
C59 H59 0.9500 .
C60 C61 1.424(18) .
C60 H60 0.9500 .
C61 C62 1.341(17) .
C61 C64 1.478(12) .
C62 C63 1.421(18) .
C62 H62 0.9500 .
C63 H63 0.9500 .
C64 C65 1.363(13) .
C64 C68 1.388(15) .
C65 C66 1.382(13) .
C65 H65 0.9500 .
C66 N6 1.330(12) .
C66 H66 0.9500 .
N6 C67 1.308(13) .
C67 C68 1.390(14) .
C67 H67 0.9500 .
C68 H68 0.9500 .
C69 C74A 1.366(17) .
C69 C70 1.3900 .
C69 C74 1.3900 .
C69 C70A 1.415(16) .
C70 C71 1.3900 .
C70 H70 0.9500 .
C71 C72 1.3900 .
C71 H71 0.9500 .
C72 C73A 1.355(15) .
C72 C71A 1.387(15) .
C72 C73 1.3900 .
C72 C75 1.524(9) .
C73 C74 1.3900 .
C73 H73 0.9500 .
C74 H74 0.9500 .
C70A C71A 1.394(15) .
C70A H70A 0.9500 .
C71A H71A 0.9500 .
C73A C74A 1.392(16) .
C73A H73A 0.9500 .
C74A H74A 0.9500 .
C75 C80 1.369(12) .
C75 C76 1.395(12) .
C76 C77 1.399(13) .
C76 H76 0.9500 .
C77 C78 1.367(13) .
C77 H77 0.9500 .
C78 C79 1.386(11) .
C78 C81 1.498(12) .
C79 C80 1.402(12) .
C79 H79 0.9500 .
C80 H80 0.9500 .
C81 C85 1.364(13) .
C81 C82 1.410(13) .
C82 C83 1.400(13) .
C82 H82 0.9500 .
C83 N7 1.315(11) .
C83 H83 0.9500 .
N7 C84 1.345(11) .
C84 C85 1.404(12) .
C84 H84 0.9500 .
C85 H85 0.9500 .
C86 C87A 1.333(15) .
C86 C87 1.3900 .
C86 C91 1.3900 .
C86 C91A 1.402(15) .
C87 C88 1.3900 .
C87 C88A 2.004(18) .
C87 H87 0.9500 .
C88 C89 1.3900 .
C88 H88 0.9500 .
C89 C88A 1.293(13) .
C89 C90 1.3900 .
C89 C90A 1.497(14) .
C89 C92 1.536(8) .
C90 C91 1.3900 .
C90 H90 0.9500 .
C91 H91 0.9500 .
C92 C97A 1.330(17) .
C92 C93 1.3900 .
C92 C97 1.3900 .
C92 C93A 1.446(16) .
C93 C94 1.3900 .
C93 H93 0.9500 .
C94 C95 1.3900 .
C94 H94 0.9500 .
C95 C96A 1.327(15) .
C95 C96 1.3900 .
C95 C94A 1.498(15) .
C95 C98 1.529(8) .
C96 C97 1.3900 .
C96 H96 0.9500 .
C97 H97 0.9500 .
C93A C94A 1.387(15) .
C93A H93A 0.9500 .
C94A H94A 0.9500 .
C96A C97A 1.394(14) .
C96A H96A 0.9500 .
C97A H97A 0.9500 .
C98 C99 1.3900 .
C98 C102 1.3900 .
C99 C100 1.3900 .
C99 H99 0.9500 .
C100 N8 1.3900 .
C100 H100 0.9500 .
N8 C101 1.3900 .
N8 Cd1 2.508(5) 1_456
C101 C102 1.3900 .
C101 H101 0.9500 .
C102 H102 0.9500 .
C103 Cl1 1.666(14) .
C103 Cl2 1.671(14) .
C103 Cl3 1.693(15) .
C103 H103 1.0000 .
C104 Cl4 1.729(13) .
C104 Cl5 1.746(14) .
C104 Cl6 1.762(12) .
C104 H104 1.0000 .
C105 Cl9 1.682(19) .
C105 Cl8 1.715(19) .
C105 Cl7 1.731(19) .
C105 H105 1.0000 .
C88A C87A 1.377(14) .
C88A H88A 0.9500 .
C87A H87A 0.9500 .
C90A C91A 1.404(14) .
C90A H90A 0.9500 .
C91A H91A 0.9500 .
